data_7158464
loop_
_publ_author_name
'Peng, Xiaogang'
'Zhou, Shuang'
'Liu, Junjun'
'Gao, Ying'
'Chang, Jinling'
'Ruan, Hanli'

_publ_section_title
;
 (+-)-Usphenethylones A-C, three pairs of heterodimeric polyketide
 enantiomers from <i>Aspergillus ustus</i> 3.3904.
;
_journal_issue 3
_journal_name_full 'Organic &amp; biomolecular chemistry'
_journal_page_first 694
_journal_page_last 700
_journal_paper_doi 10.1039/d1ob02006d
_journal_volume 20
_journal_year 2022
_chemical_formula_moiety 'C20 H20 O7'
_chemical_formula_sum 'C20 H20 O7'
_chemical_formula_weight 372.36
_space_group_crystal_system monoclinic
_space_group_IT_number 14
_space_group_name_Hall '-P 2ybc'
_space_group_name_H-M_alt 'P 1 21/c 1'
_atom_sites_solution_hydrogens geom
_atom_sites_solution_primary dual
_audit_creation_date 2021-01-08
_audit_creation_method
;
Olex2 1.2
(compiled 2018.05.29 svn.r3508 for OlexSys, GUI svn.r5506)
;
_audit_update_record
;
2021-11-29 deposited with the CCDC.	2021-12-22 downloaded from the CCDC.
;
_cell_angle_alpha 90
_cell_angle_beta 102.5797(9)
_cell_angle_gamma 90
_cell_formula_units_Z 4
_cell_length_a 13.66489(13)
_cell_length_b 15.50084(13)
_cell_length_c 8.21733(8)
_cell_measurement_reflns_used 11825
_cell_measurement_temperature 100.00(10)
_cell_measurement_theta_max 73.4640
_cell_measurement_theta_min 3.3250
_cell_volume 1698.79(3)
_computing_cell_refinement 'CrysAlisPro 1.171.39.28b (Rigaku OD, 2015)'
_computing_data_collection 'CrysAlisPro 1.171.39.28b (Rigaku OD, 2015)'
_computing_data_reduction 'CrysAlisPro 1.171.39.28b (Rigaku OD, 2015)'
_computing_molecular_graphics 'Olex2 (Dolomanov et al., 2009)'
_computing_publication_material 'Olex2 (Dolomanov et al., 2009)'
_computing_structure_refinement 'XL (Sheldrick, 2008)'
_computing_structure_solution 'XM (Sheldrick, 2008)'
_diffrn_ambient_environment N~2~
_diffrn_ambient_temperature 100.00(10)
_diffrn_detector 'CCD plate'
_diffrn_measured_fraction_theta_full 1.000
_diffrn_measured_fraction_theta_max 0.986
_diffrn_measurement_details
;
List of Runs (angles in degrees, time in seconds):

  # Type    Start    End  Width  t~exp~   \w     \q     \k     \f   Frames
#--------------------------------------------------------------------------
  1  \w    -51.00  -7.00   0.50    0.50    --    0.00 -76.00  44.00   88
  2  \w      8.00 107.00   0.50    0.50    --   94.60 -76.00  44.00  198
  3  \w     73.00 134.00   0.50    0.50    --   94.60  76.00 171.00  122
  4  \w    -25.00  29.00   0.50    0.50    --    0.00 -77.00  60.00  108
  5  \w    -29.00  27.00   0.50    0.50    --    0.00 -82.00-180.00  112
  6  \w    -25.00  27.00   0.50    0.50    --    0.00 -82.00 120.00  104
  7  \w    -20.00   6.00   0.50    0.50    --    0.00 -82.00 -90.00   52
  8  \w    -87.00  13.00   0.50    0.50    --    0.00 -19.00  60.00  200
  9  \w     98.00 181.00   0.50    0.50    --   94.60  30.00-120.00  166
 10  \w    123.00 148.00   0.50    0.50    --   94.60  82.00-150.00   50
 11  \w     78.00 184.00   0.50    0.50    --   94.60  30.00 -90.00  212
 12  \w     80.00 184.00   0.50    0.50    --   94.60  77.00 150.00  208
 13  \w     79.00 121.00   0.50    0.50    --   94.60  45.00 -30.00   84
 14  \w     15.00  65.00   0.50    0.50    --   94.60 -77.00 150.00  100
 15  \w     86.00 122.00   0.50    0.50    --   94.60 -77.00 150.00   72
 16  \w    158.00 184.00   0.50    0.50    --   94.60  82.00 120.00   52
 17  \w      9.00  58.00   0.50    0.50    --   94.60 -77.00 -30.00   98
 18  \w     47.00 117.00   0.50    0.50    --   94.60 -61.00  30.00  140
 19  \w    131.00 166.00   0.50    0.50    --   94.60  15.00 120.00   70
 20  \w     75.00 113.00   0.50    0.50    --   94.60 -77.00 -30.00   76
 21  \w      5.00  75.00   0.50    0.50    --   94.60 -30.00-120.00  140
 22  \w     89.00 119.00   0.50    0.50    --   94.60  15.00 120.00   60
 23  \w     77.00 179.00   0.50    0.50    --   94.60  45.00 -60.00  204
 24  \w    128.00 153.00   0.50    0.50    --   94.60  45.00 -30.00   50
 25  \w     86.00 112.00   0.50    0.50    --   94.60  77.00  90.00   52
 26  \w    140.00 182.00   0.50    0.50    --   94.60  82.00  90.00   84
 27  \w     79.00 104.00   0.50    0.50    --   94.60  77.00 120.00   50
 28  \w    100.00 125.00   0.50    0.50    --   94.60  82.00  90.00   50
;
_diffrn_measurement_device 'four-circle diffractometer'
_diffrn_measurement_device_type 'XtaLAB AFC12 (RINC): Kappa single'
_diffrn_measurement_method '\w scans'
_diffrn_orient_matrix_type 'CrysAlisPro convention (1999,Acta A55,543-557)'
_diffrn_orient_matrix_UB_11 -0.0045959000
_diffrn_orient_matrix_UB_12 -0.0260592000
_diffrn_orient_matrix_UB_13 0.1790938000
_diffrn_orient_matrix_UB_21 -0.0676182000
_diffrn_orient_matrix_UB_22 0.0783173000
_diffrn_orient_matrix_UB_23 0.0111543000
_diffrn_orient_matrix_UB_31 -0.0935387000
_diffrn_orient_matrix_UB_32 -0.0553797000
_diffrn_orient_matrix_UB_33 -0.0684695000
_diffrn_radiation_monochromator graphite
_diffrn_radiation_probe x-ray
_diffrn_radiation_type CuK\a
_diffrn_radiation_wavelength 1.54184
_diffrn_reflns_av_R_equivalents 0.0301
_diffrn_reflns_av_unetI/netI 0.0184
_diffrn_reflns_Laue_measured_fraction_full 1.000
_diffrn_reflns_Laue_measured_fraction_max 0.986
_diffrn_reflns_limit_h_max 16
_diffrn_reflns_limit_h_min -16
_diffrn_reflns_limit_k_max 19
_diffrn_reflns_limit_k_min -19
_diffrn_reflns_limit_l_max 10
_diffrn_reflns_limit_l_min -9
_diffrn_reflns_number 19485
_diffrn_reflns_point_group_measured_fraction_full 1.000
_diffrn_reflns_point_group_measured_fraction_max 0.986
_diffrn_reflns_theta_full 67.684
_diffrn_reflns_theta_max 73.925
_diffrn_reflns_theta_min 3.314
_diffrn_source 'fine-focus sealed X-ray tube'
_diffrn_source_type 'Enhance (Cu) X-ray Source'
_exptl_absorpt_coefficient_mu 0.928
_exptl_absorpt_correction_T_max 1.00000
_exptl_absorpt_correction_T_min 0.51509
_exptl_absorpt_correction_type multi-scan
_exptl_absorpt_process_details
;
CrysAlisPro 1.171.39.28b (Rigaku Oxford Diffraction, 2015)
Empirical absorption correction using spherical harmonics,
 implemented in SCALE3 ABSPACK scaling algorithm.
;
_exptl_crystal_colour colourless
_exptl_crystal_colour_primary colourless
_exptl_crystal_density_diffrn 1.456
_exptl_crystal_description block
_exptl_crystal_F_000 784
_exptl_crystal_size_max 0.3
_exptl_crystal_size_mid 0.2
_exptl_crystal_size_min 0.1
_refine_diff_density_max 0.309
_refine_diff_density_min -0.195
_refine_diff_density_rms 0.042
_refine_ls_extinction_coef 0.0023(2)
_refine_ls_extinction_expression Fc^*^=kFc[1+0.001xFc^2^\l^3^/sin(2\q)]^-1/4^
_refine_ls_extinction_method 'SHELXL-2014/7 (Sheldrick 2014'
_refine_ls_goodness_of_fit_ref 1.061
_refine_ls_hydrogen_treatment constr
_refine_ls_matrix_type full
_refine_ls_number_parameters 249
_refine_ls_number_reflns 3396
_refine_ls_number_restraints 0
_refine_ls_restrained_S_all 1.061
_refine_ls_R_factor_all 0.0353
_refine_ls_R_factor_gt 0.0332
_refine_ls_shift/su_max 0.001
_refine_ls_shift/su_mean 0.000
_refine_ls_structure_factor_coef Fsqd
_refine_ls_weighting_details 'w=1/[\s^2^(Fo^2^)+(0.0413P)^2^+0.7800P] where P=(Fo^2^+2Fc^2^)/3'
_refine_ls_weighting_scheme calc
_refine_ls_wR_factor_gt 0.0885
_refine_ls_wR_factor_ref 0.0900
_reflns_Friedel_coverage 0.000
_reflns_number_gt 3166
_reflns_number_total 3396
_reflns_threshold_expression 'I > 2\s(I)'
_cod_data_source_file d1ob02006d2.cif
_cod_data_source_block 20201225_za-34
_cod_depositor_comments 'Adding full bibliography for 7158459--7158466.cif.'
_cod_database_code 7158464
_shelx_shelxl_version_number 2014/7
_shelx_space_group_comment
;
The symmetry employed for this shelxl refinement is uniquely defined
by the following loop, which should always be used as a source of
symmetry information in preference to the above space-group names.
They are only intended as comments.
;
_shelx_estimated_absorpt_t_max 0.913
_shelx_estimated_absorpt_t_min 0.768
_reflns_odcompleteness_completeness 100.00
_reflns_odcompleteness_iscentric 1
_reflns_odcompleteness_theta 66.97
_olex2_refinement_description
;
1. Fixed Uiso
 At 1.2 times of:
  All C(H) groups, All C(H,H) groups
 At 1.5 times of:
  All C(H,H,H) groups, All O(H) groups
2.a Ternary CH refined with riding coordinates:
 C9(H9), C10(H10)
2.b Secondary CH2 refined with riding coordinates:
 C8(H8A,H8B), C11(H11A,H11B), C18(H18A,H18B)
2.c Aromatic/amide H refined with riding coordinates:
 C5(H5), C7(H7)
2.d Idealised Me refined as rotating group:
 C1'(H1'A,H1'B,H1'C), C17(H17A,H17B,H17C), C19(H19A,H19B,H19C)
2.e Idealised tetrahedral OH refined as rotating group:
 O2(H2)
;
_olex2_submission_special_instructions 'No special instructions were received'
_oxdiff_exptl_absorpt_empirical_details
;
Empirical correction (ABSPACK) includes:
- Absorption correction using spherical harmonics
- Frame scaling
;
_oxdiff_exptl_absorpt_empirical_full_max 2.638
_oxdiff_exptl_absorpt_empirical_full_min 0.630

loop_
_space_group_symop_operation_xyz
'x, y, z'
'-x, y+1/2, -z+1/2'
'-x, -y, -z'
'x, -y-1/2, z-1/2'

loop_
_atom_site_label
_atom_site_type_symbol
_atom_site_fract_x
_atom_site_fract_y
_atom_site_fract_z
_atom_site_U_iso_or_equiv
_atom_site_adp_type
_atom_site_occupancy
_atom_site_site_symmetry_order
_atom_site_calc_flag
_atom_site_refinement_flags_posn
_atom_site_refinement_flags_adp
_atom_site_refinement_flags_occupancy
_atom_site_disorder_assembly
_atom_site_disorder_group
O1 O 0.45724(7) 0.35012(6) 0.27143(12) 0.0277(2) Uani 1 1 d . . . . .
O2 O 0.53742(7) 0.50006(6) 0.36495(11) 0.0233(2) Uani 1 1 d . . . . .
H2 H 0.5027 0.4572 0.3686 0.035 Uiso 1 1 calc GR . . . .
O3 O 0.74787(6) 0.68495(5) 0.32237(10) 0.01805(19) Uani 1 1 d . . . . .
O4 O 0.60163(7) 0.34696(6) -0.10108(12) 0.0240(2) Uani 1 1 d . . . . .
O5 O 0.81707(6) 0.77452(5) 0.16349(10) 0.01643(19) Uani 1 1 d . . . . .
O6 O 1.08403(6) 0.59469(6) 0.08243(12) 0.0239(2) Uani 1 1 d . . . . .
O7 O 1.10383(6) 0.73556(6) 0.11715(11) 0.0220(2) Uani 1 1 d . . . . .
C1 C 0.56787(8) 0.42124(8) 0.12899(15) 0.0181(2) Uani 1 1 d . . . . .
C1' C 0.65123(10) 0.34226(9) -0.23763(18) 0.0268(3) Uani 1 1 d . . . . .
H1'A H 0.6272 0.3877 -0.3155 0.040 Uiso 1 1 calc GR . . . .
H1'B H 0.6375 0.2875 -0.2923 0.040 Uiso 1 1 calc GR . . . .
H1'C H 0.7222 0.3485 -0.1965 0.040 Uiso 1 1 calc GR . . . .
C2 C 0.58294(8) 0.49312(8) 0.23560(15) 0.0174(2) Uani 1 1 d . . . . .
C3 C 0.64660(8) 0.56055(7) 0.21374(14) 0.0167(2) Uani 1 1 d . . . . .
C4 C 0.69508(8) 0.55611(7) 0.08189(14) 0.0152(2) Uani 1 1 d . . . . .
C5 C 0.68144(8) 0.48553(8) -0.02747(15) 0.0171(2) Uani 1 1 d . . . . .
H5 H 0.7143 0.4837 -0.1153 0.021 Uiso 1 1 calc R . . . .
C6 C 0.61885(9) 0.41869(8) -0.00415(15) 0.0179(2) Uani 1 1 d . . . . .
C7 C 0.50100(9) 0.35245(8) 0.15477(17) 0.0219(3) Uani 1 1 d . . . . .
H7 H 0.4903 0.3072 0.0787 0.026 Uiso 1 1 calc R . . . .
C8 C 0.66093(9) 0.63597(8) 0.33272(15) 0.0195(3) Uani 1 1 d . . . . .
H8A H 0.6023 0.6729 0.3069 0.023 Uiso 1 1 calc R . . . .
H8B H 0.6675 0.6149 0.4457 0.023 Uiso 1 1 calc R . . . .
C9 C 0.76707(8) 0.62730(7) 0.05890(14) 0.0150(2) Uani 1 1 d . . . . .
H9 H 0.7566 0.6415 -0.0598 0.018 Uiso 1 1 calc R . . . .
C10 C 0.74611(8) 0.70690(7) 0.15495(14) 0.0154(2) Uani 1 1 d . . . . .
H10 H 0.6794 0.7291 0.1034 0.019 Uiso 1 1 calc R . . . .
C11 C 0.87619(8) 0.59874(7) 0.12371(15) 0.0169(2) Uani 1 1 d . . . . .
H11A H 0.8848 0.5761 0.2360 0.020 Uiso 1 1 calc R . . . .
H11B H 0.8932 0.5536 0.0529 0.020 Uiso 1 1 calc R . . . .
C12 C 0.94323(9) 0.67511(7) 0.12303(14) 0.0167(2) Uani 1 1 d . . . . .
C13 C 1.04423(9) 0.66240(8) 0.10453(15) 0.0188(3) Uani 1 1 d . . . . .
C14 C 1.06954(9) 0.81700(8) 0.13915(15) 0.0200(3) Uani 1 1 d . . . . .
C15 C 0.97351(9) 0.83153(8) 0.14765(15) 0.0185(3) Uani 1 1 d . . . . .
C16 C 0.91086(9) 0.75656(7) 0.14315(14) 0.0158(2) Uani 1 1 d . . . . .
C17 C 0.93084(10) 0.91960(8) 0.16573(17) 0.0229(3) Uani 1 1 d . . . . .
H17A H 0.9255 0.9281 0.2792 0.034 Uiso 1 1 calc GR . . . .
H17B H 0.8656 0.9241 0.0936 0.034 Uiso 1 1 calc GR . . . .
H17C H 0.9742 0.9628 0.1359 0.034 Uiso 1 1 calc GR . . . .
C18 C 1.15367(10) 0.88044(9) 0.15677(17) 0.0253(3) Uani 1 1 d . . . . .
H18A H 1.2016 0.8690 0.2603 0.030 Uiso 1 1 calc R . . . .
H18B H 1.1272 0.9381 0.1640 0.030 Uiso 1 1 calc R . . . .
C19 C 1.20788(10) 0.87788(9) 0.01431(18) 0.0278(3) Uani 1 1 d . . . . .
H19A H 1.1614 0.8905 -0.0885 0.042 Uiso 1 1 calc GR . . . .
H19B H 1.2359 0.8215 0.0080 0.042 Uiso 1 1 calc GR . . . .
H19C H 1.2607 0.9200 0.0332 0.042 Uiso 1 1 calc GR . . . .

loop_
_atom_site_aniso_label
_atom_site_aniso_U_11
_atom_site_aniso_U_22
_atom_site_aniso_U_33
_atom_site_aniso_U_23
_atom_site_aniso_U_13
_atom_site_aniso_U_12
O1 0.0229(5) 0.0265(5) 0.0362(5) 0.0087(4) 0.0122(4) -0.0028(4)
O2 0.0234(5) 0.0268(5) 0.0232(5) 0.0024(4) 0.0128(4) -0.0043(4)
O3 0.0200(4) 0.0201(4) 0.0151(4) -0.0011(3) 0.0062(3) -0.0036(3)
O4 0.0219(4) 0.0185(4) 0.0335(5) -0.0078(4) 0.0103(4) -0.0053(3)
O5 0.0162(4) 0.0141(4) 0.0196(4) -0.0008(3) 0.0053(3) -0.0007(3)
O6 0.0184(4) 0.0192(4) 0.0345(5) -0.0031(4) 0.0069(4) 0.0009(3)
O7 0.0162(4) 0.0186(4) 0.0316(5) -0.0042(3) 0.0058(4) -0.0027(3)
C1 0.0133(5) 0.0178(6) 0.0231(6) 0.0040(5) 0.0035(4) 0.0008(4)
C1' 0.0225(6) 0.0253(7) 0.0347(7) -0.0126(5) 0.0110(5) -0.0040(5)
C2 0.0146(5) 0.0209(6) 0.0173(6) 0.0041(4) 0.0049(4) 0.0022(4)
C3 0.0152(5) 0.0179(6) 0.0172(6) 0.0017(4) 0.0041(4) 0.0014(4)
C4 0.0131(5) 0.0154(5) 0.0170(5) 0.0023(4) 0.0028(4) 0.0011(4)
C5 0.0152(5) 0.0179(6) 0.0190(6) -0.0006(4) 0.0053(4) 0.0002(4)
C6 0.0144(5) 0.0161(6) 0.0223(6) -0.0009(4) 0.0020(4) 0.0014(4)
C7 0.0155(6) 0.0192(6) 0.0299(7) 0.0051(5) 0.0026(5) 0.0012(4)
C8 0.0204(6) 0.0214(6) 0.0192(6) -0.0011(5) 0.0095(5) -0.0030(5)
C9 0.0161(5) 0.0149(5) 0.0147(5) 0.0002(4) 0.0046(4) -0.0008(4)
C10 0.0152(5) 0.0157(5) 0.0159(5) 0.0009(4) 0.0047(4) -0.0007(4)
C11 0.0165(6) 0.0144(5) 0.0204(6) 0.0006(4) 0.0052(4) 0.0004(4)
C12 0.0167(6) 0.0168(6) 0.0163(6) 0.0004(4) 0.0030(4) -0.0011(4)
C13 0.0169(6) 0.0173(6) 0.0215(6) -0.0012(4) 0.0027(4) -0.0022(4)
C14 0.0215(6) 0.0175(6) 0.0209(6) -0.0037(5) 0.0044(5) -0.0033(5)
C15 0.0201(6) 0.0177(6) 0.0175(6) -0.0016(4) 0.0035(4) -0.0025(5)
C16 0.0161(6) 0.0182(6) 0.0127(5) 0.0000(4) 0.0025(4) -0.0003(4)
C17 0.0241(6) 0.0166(6) 0.0288(7) -0.0011(5) 0.0077(5) -0.0021(5)
C18 0.0217(6) 0.0237(6) 0.0308(7) -0.0072(5) 0.0062(5) -0.0077(5)
C19 0.0269(7) 0.0270(7) 0.0305(7) -0.0026(5) 0.0082(5) -0.0095(5)

loop_
_atom_type_symbol
_atom_type_description
_atom_type_scat_dispersion_real
_atom_type_scat_dispersion_imag
_atom_type_scat_source
C C 0.0181 0.0091 'International Tables Vol C Tables 4.2.6.8 and 6.1.1.4'
H H 0.0000 0.0000 'International Tables Vol C Tables 4.2.6.8 and 6.1.1.4'
O O 0.0492 0.0322 'International Tables Vol C Tables 4.2.6.8 and 6.1.1.4'

loop_
_geom_angle_atom_site_label_1
_geom_angle_atom_site_label_2
_geom_angle_atom_site_label_3
_geom_angle
_geom_angle_site_symmetry_1
_geom_angle_site_symmetry_3
_geom_angle_publ_flag
C2 O2 H2 109.5 . . ?
C10 O3 C8 110.38(8) . . ?
C6 O4 C1' 116.72(9) . . ?
C16 O5 C10 119.72(9) . . ?
C14 O7 C13 123.39(9) . . ?
C2 C1 C6 118.22(10) . . ?
C2 C1 C7 120.26(11) . . ?
C6 C1 C7 121.52(11) . . ?
O4 C1' H1'A 109.5 . . ?
O4 C1' H1'B 109.5 . . ?
O4 C1' H1'C 109.5 . . ?
H1'A C1' H1'B 109.5 . . ?
H1'A C1' H1'C 109.5 . . ?
H1'B C1' H1'C 109.5 . . ?
O2 C2 C1 121.68(11) . . ?
O2 C2 C3 116.69(11) . . ?
C3 C2 C1 121.63(11) . . ?
C2 C3 C8 119.55(10) . . ?
C4 C3 C2 118.65(11) . . ?
C4 C3 C8 121.80(10) . . ?
C3 C4 C5 121.27(10) . . ?
C3 C4 C9 119.55(10) . . ?
C5 C4 C9 119.14(10) . . ?
C4 C5 H5 120.1 . . ?
C6 C5 C4 119.70(11) . . ?
C6 C5 H5 120.1 . . ?
O4 C6 C1 115.05(10) . . ?
O4 C6 C5 124.43(11) . . ?
C5 C6 C1 120.52(11) . . ?
O1 C7 C1 124.18(12) . . ?
O1 C7 H7 117.9 . . ?
C1 C7 H7 117.9 . . ?
O3 C8 C3 111.44(9) . . ?
O3 C8 H8A 109.3 . . ?
O3 C8 H8B 109.3 . . ?
C3 C8 H8A 109.3 . . ?
C3 C8 H8B 109.3 . . ?
H8A C8 H8B 108.0 . . ?
C4 C9 H9 109.3 . . ?
C4 C9 C10 108.91(9) . . ?
C4 C9 C11 110.75(9) . . ?
C10 C9 H9 109.3 . . ?
C10 C9 C11 109.35(9) . . ?
C11 C9 H9 109.3 . . ?
O3 C10 O5 105.26(9) . . ?
O3 C10 C9 110.12(9) . . ?
O3 C10 H10 108.8 . . ?
O5 C10 C9 114.83(9) . . ?
O5 C10 H10 108.8 . . ?
C9 C10 H10 108.8 . . ?
C9 C11 H11A 110.0 . . ?
C9 C11 H11B 110.0 . . ?
H11A C11 H11B 108.3 . . ?
C12 C11 C9 108.64(9) . . ?
C12 C11 H11A 110.0 . . ?
C12 C11 H11B 110.0 . . ?
C13 C12 C11 119.69(10) . . ?
C16 C12 C11 121.20(11) . . ?
C16 C12 C13 119.10(11) . . ?
O6 C13 O7 116.32(10) . . ?
O6 C13 C12 127.39(11) . . ?
O7 C13 C12 116.27(10) . . ?
O7 C14 C18 109.90(10) . . ?
C15 C14 O7 121.64(11) . . ?
C15 C14 C18 128.43(11) . . ?
C14 C15 C16 116.37(11) . . ?
C14 C15 C17 124.00(11) . . ?
C16 C15 C17 119.61(11) . . ?
O5 C16 C12 123.13(11) . . ?
O5 C16 C15 113.81(10) . . ?
C12 C16 C15 123.05(11) . . ?
C15 C17 H17A 109.5 . . ?
C15 C17 H17B 109.5 . . ?
C15 C17 H17C 109.5 . . ?
H17A C17 H17B 109.5 . . ?
H17A C17 H17C 109.5 . . ?
H17B C17 H17C 109.5 . . ?
C14 C18 H18A 108.8 . . ?
C14 C18 H18B 108.8 . . ?
C14 C18 C19 113.74(11) . . ?
H18A C18 H18B 107.7 . . ?
C19 C18 H18A 108.8 . . ?
C19 C18 H18B 108.8 . . ?
C18 C19 H19A 109.5 . . ?
C18 C19 H19B 109.5 . . ?
C18 C19 H19C 109.5 . . ?
H19A C19 H19B 109.5 . . ?
H19A C19 H19C 109.5 . . ?
H19B C19 H19C 109.5 . . ?

loop_
_geom_bond_atom_site_label_1
_geom_bond_atom_site_label_2
_geom_bond_distance
_geom_bond_site_symmetry_2
_geom_bond_publ_flag
O1 C7 1.2360(16) . ?
O2 H2 0.8200 . ?
O2 C2 1.3478(14) . ?
O3 C8 1.4279(14) . ?
O3 C10 1.4123(13) . ?
O4 C1' 1.4335(16) . ?
O4 C6 1.3581(14) . ?
O5 C10 1.4193(13) . ?
O5 C16 1.3569(14) . ?
O6 C13 1.2138(15) . ?
O7 C13 1.3867(14) . ?
O7 C14 1.3723(15) . ?
C1 C2 1.4045(17) . ?
C1 C6 1.4198(17) . ?
C1 C7 1.4495(16) . ?
C1' H1'A 0.9600 . ?
C1' H1'B 0.9600 . ?
C1' H1'C 0.9600 . ?
C2 C3 1.3963(16) . ?
C3 C4 1.3894(16) . ?
C3 C8 1.5092(16) . ?
C4 C5 1.4022(16) . ?
C4 C9 1.5172(15) . ?
C5 H5 0.9300 . ?
C5 C6 1.3833(16) . ?
C7 H7 0.9300 . ?
C8 H8A 0.9700 . ?
C8 H8B 0.9700 . ?
C9 H9 0.9800 . ?
C9 C10 1.5251(15) . ?
C9 C11 1.5352(15) . ?
C10 H10 0.9800 . ?
C11 H11A 0.9700 . ?
C11 H11B 0.9700 . ?
C11 C12 1.4976(15) . ?
C12 C13 1.4346(17) . ?
C12 C16 1.3597(16) . ?
C14 C15 1.3481(17) . ?
C14 C18 1.4957(16) . ?
C15 C16 1.4392(16) . ?
C15 C17 1.5045(16) . ?
C17 H17A 0.9600 . ?
C17 H17B 0.9600 . ?
C17 H17C 0.9600 . ?
C18 H18A 0.9700 . ?
C18 H18B 0.9700 . ?
C18 C19 1.5161(18) . ?
C19 H19A 0.9600 . ?
C19 H19B 0.9600 . ?
C19 H19C 0.9600 . ?

loop_
_geom_hbond_atom_site_label_D
_geom_hbond_atom_site_label_H
_geom_hbond_atom_site_label_A
_geom_hbond_distance_DH
_geom_hbond_distance_HA
_geom_hbond_distance_DA
_geom_hbond_angle_DHA
_geom_hbond_site_symmetry_A
O2 H2 O1 0.82 1.89 2.6128(13) 146.8 .

loop_
_geom_torsion_atom_site_label_1
_geom_torsion_atom_site_label_2
_geom_torsion_atom_site_label_3
_geom_torsion_atom_site_label_4
_geom_torsion
_geom_torsion_site_symmetry_1
_geom_torsion_site_symmetry_2
_geom_torsion_site_symmetry_3
_geom_torsion_site_symmetry_4
_geom_torsion_publ_flag
O2 C2 C3 C4 -179.97(10) . . . . ?
O2 C2 C3 C8 -0.05(16) . . . . ?
O7 C14 C15 C16 3.84(18) . . . . ?
O7 C14 C15 C17 -177.82(11) . . . . ?
O7 C14 C18 C19 54.40(15) . . . . ?
C1 C2 C3 C4 0.62(17) . . . . ?
C1 C2 C3 C8 -179.45(11) . . . . ?
C1' O4 C6 C1 179.57(10) . . . . ?
C1' O4 C6 C5 -1.05(17) . . . . ?
C2 C1 C6 O4 179.33(10) . . . . ?
C2 C1 C6 C5 -0.08(17) . . . . ?
C2 C1 C7 O1 -3.00(19) . . . . ?
C2 C3 C4 C5 -0.32(17) . . . . ?
C2 C3 C4 C9 -178.12(10) . . . . ?
C2 C3 C8 O3 163.19(10) . . . . ?
C3 C4 C5 C6 -0.18(17) . . . . ?
C3 C4 C9 C10 -18.86(14) . . . . ?
C3 C4 C9 C11 101.43(12) . . . . ?
C4 C3 C8 O3 -16.89(16) . . . . ?
C4 C5 C6 O4 -178.98(11) . . . . ?
C4 C5 C6 C1 0.38(17) . . . . ?
C4 C9 C10 O3 53.05(12) . . . . ?
C4 C9 C10 O5 171.63(9) . . . . ?
C4 C9 C11 C12 -171.28(9) . . . . ?
C5 C4 C9 C10 163.28(10) . . . . ?
C5 C4 C9 C11 -76.43(13) . . . . ?
C6 C1 C2 O2 -179.81(10) . . . . ?
C6 C1 C2 C3 -0.43(17) . . . . ?
C6 C1 C7 O1 177.66(11) . . . . ?
C7 C1 C2 O2 0.83(17) . . . . ?
C7 C1 C2 C3 -179.79(11) . . . . ?
C7 C1 C6 O4 -1.31(16) . . . . ?
C7 C1 C6 C5 179.27(11) . . . . ?
C8 O3 C10 O5 163.34(9) . . . . ?
C8 O3 C10 C9 -72.36(11) . . . . ?
C8 C3 C4 C5 179.76(11) . . . . ?
C8 C3 C4 C9 1.95(16) . . . . ?
C9 C4 C5 C6 177.64(10) . . . . ?
C9 C11 C12 C13 -152.27(11) . . . . ?
C9 C11 C12 C16 29.11(15) . . . . ?
C10 O3 C8 C3 51.43(12) . . . . ?
C10 O5 C16 C12 -3.54(16) . . . . ?
C10 O5 C16 C15 177.46(9) . . . . ?
C10 C9 C11 C12 -51.25(12) . . . . ?
C11 C9 C10 O3 -68.10(11) . . . . ?
C11 C9 C10 O5 50.48(12) . . . . ?
C11 C12 C13 O6 2.9(2) . . . . ?
C11 C12 C13 O7 -175.50(10) . . . . ?
C11 C12 C16 O5 -0.58(18) . . . . ?
C11 C12 C16 C15 178.33(11) . . . . ?
C13 O7 C14 C15 -0.99(18) . . . . ?
C13 O7 C14 C18 177.04(11) . . . . ?
C13 C12 C16 O5 -179.20(10) . . . . ?
C13 C12 C16 C15 -0.29(18) . . . . ?
C14 O7 C13 O6 178.79(11) . . . . ?
C14 O7 C13 C12 -2.64(17) . . . . ?
C14 C15 C16 O5 175.76(10) . . . . ?
C14 C15 C16 C12 -3.25(18) . . . . ?
C15 C14 C18 C19 -127.75(14) . . . . ?
C16 O5 C10 O3 98.51(11) . . . . ?
C16 O5 C10 C9 -22.76(14) . . . . ?
C16 C12 C13 O6 -178.47(12) . . . . ?
C16 C12 C13 O7 3.14(17) . . . . ?
C17 C15 C16 O5 -2.65(16) . . . . ?
C17 C15 C16 C12 178.34(11) . . . . ?
C18 C14 C15 C16 -173.79(12) . . . . ?
C18 C14 C15 C17 4.5(2) . . . . ?
